data_1516865
loop_
_publ_author_name
'Xiu-Li Wang'
'Yun Qu'
'Guo-Cheng Liu'
'Jian Luan'
'Hong-Yan Lin'

_publ_section_title
;
 Effect of organic polycarboxylates on the architectures of cadmium(II)
 coordination polymers based on dipyrazino[2,3-f:2'3'-h]quino-xaline:
 Syntheses, crystal structures, and photoluminescence properties
;
_journal_name_full
;
Inorganica Chimica Acta
;
_journal_page_first 105
_journal_page_last 111
_journal_volume 399
_journal_year 2013
_chemical_formula_sum 'C36 H21 Cd2 N8 O9 S'
_chemical_formula_weight 966.50
_space_group_IT_number 2
_symmetry_cell_setting triclinic
_symmetry_space_group_name_Hall '-P 1'
_symmetry_space_group_name_H-M 'P -1'
_atom_sites_solution_hydrogens geom
_atom_sites_solution_primary direct
_atom_sites_solution_secondary difmap
_cell_angle_alpha 105.1990(10)
_cell_angle_beta 107.5430(10)
_cell_angle_gamma 91.1510(10)
_cell_formula_units_Z 2
_cell_length_a 10.1091(7)
_cell_length_b 11.3814(7)
_cell_length_c 16.0648(11)
_cell_measurement_temperature 296(2)
_cell_measurement_theta_max 25.15
_cell_measurement_theta_min 2.13
_cell_volume 1690.8(2)
_computing_cell_refinement 'SMART (Bruker, 2001)'
_computing_data_collection 'SMART (Bruker, 2001)'
_computing_data_reduction 'SAINT+ (Bruker, 1999)'
_computing_molecular_graphics 'PLATON (Spek, 2003)'
_computing_publication_material 'SHELXTL (1998)'
_computing_structure_refinement 'SHELXL-97 (Sheldrick, 1997)'
_computing_structure_solution 'SHELXS-97 (Sheldrick, 1990)'
_diffrn_ambient_temperature 296(2)
_diffrn_measured_fraction_theta_full 0.993
_diffrn_measured_fraction_theta_max 0.993
_diffrn_measurement_device_type 'CCD area detector'
_diffrn_measurement_method 'phi and omega scans'
_diffrn_radiation_monochromator graphite
_diffrn_radiation_source 'fine-focus sealed tube'
_diffrn_radiation_type MoK\a
_diffrn_radiation_wavelength 0.71073
_diffrn_reflns_av_R_equivalents 0.0165
_diffrn_reflns_av_sigmaI/netI 0.0290
_diffrn_reflns_limit_h_max 11
_diffrn_reflns_limit_h_min -12
_diffrn_reflns_limit_k_max 13
_diffrn_reflns_limit_k_min -12
_diffrn_reflns_limit_l_max 19
_diffrn_reflns_limit_l_min -17
_diffrn_reflns_number 8996
_diffrn_reflns_theta_full 25.00
_diffrn_reflns_theta_max 28.35
_diffrn_reflns_theta_min 1.86
_exptl_absorpt_coefficient_mu 1.392
_exptl_absorpt_correction_T_max 0.768
_exptl_absorpt_correction_T_min 0.676
_exptl_absorpt_correction_type empirical
_exptl_absorpt_process_details SADABS
_exptl_crystal_colour YELLOW
_exptl_crystal_density_diffrn 1.898
_exptl_crystal_density_method 'not measured'
_exptl_crystal_description BLOCK
_exptl_crystal_F_000 954
_exptl_crystal_size_max 0.32
_exptl_crystal_size_mid 0.24
_exptl_crystal_size_min 0.19
_refine_diff_density_max 0.615
_refine_diff_density_min -0.456
_refine_diff_density_rms 0.092
_refine_ls_extinction_method none
_refine_ls_goodness_of_fit_ref 1.013
_refine_ls_hydrogen_treatment mixed
_refine_ls_matrix_type full
_refine_ls_number_parameters 511
_refine_ls_number_reflns 5920
_refine_ls_number_restraints 0
_refine_ls_restrained_S_all 1.013
_refine_ls_R_factor_all 0.0328
_refine_ls_R_factor_gt 0.0264
_refine_ls_shift/su_max 0.001
_refine_ls_shift/su_mean 0.000
_refine_ls_structure_factor_coef Fsqd
_refine_ls_weighting_details 'calc w=1/[\s^2^(Fo^2^)+(0.0352P)^2^+0.9065P] where P=(Fo^2^+2Fc^2^)/3'
_refine_ls_weighting_scheme calc
_refine_ls_wR_factor_gt 0.0648
_refine_ls_wR_factor_ref 0.0671
_reflns_number_gt 5115
_reflns_number_total 8457
_reflns_threshold_expression >2sigma(I)
_cod_data_source_file ICA-2013-399-105-111-3.cif
_cod_data_source_block 3
_cod_database_code 1516865

loop_
_symmetry_equiv_pos_as_xyz
'x, y, z'
'-x, -y, -z'

loop_
_atom_site_label
_atom_site_type_symbol
_atom_site_fract_x
_atom_site_fract_y
_atom_site_fract_z
_atom_site_U_iso_or_equiv
_atom_site_adp_type
_atom_site_occupancy
_atom_site_symmetry_multiplicity
_atom_site_calc_flag
_atom_site_refinement_flags
Cd1 Cd 0.03681(2) -0.366069(18) 0.078971(14) 0.02775(7) Uani 1 1 d .
N1 N 0.0002(3) -0.2254(2) 0.20202(18) 0.0387(6) Uani 1 1 d .
O1 O 0.2444(2) -0.1510(2) -0.14212(18) 0.0494(6) Uani 1 1 d .
C1 C 0.1110(4) -0.1110(3) 0.3582(2) 0.0413(8) Uani 1 1 d .
S1 S 0.64960(9) 0.14329(8) -0.16514(6) 0.0442(2) Uani 1 1 d .
O1W O 0.4047(4) -0.4485(5) 0.0458(4) 0.1045(16) Uani 1 1 d .
H1WA H 0.462(9) -0.411(9) 0.046(6) 0.125 Uiso 1 1 d .
H1WB H 0.445(8) -0.370(7) 0.081(5) 0.125 Uiso 1 1 d .
Cd2 Cd 0.11446(2) -0.31621(2) -0.115414(16) 0.03171(8) Uani 1 1 d .
N2 N 0.1889(3) -0.3930(2) 0.21249(17) 0.0311(6) Uani 1 1 d .
C2 C 0.6325(3) 0.0168(3) -0.1232(2) 0.0273(6) Uani 1 1 d .
O2 O 0.3501(2) -0.2869(2) -0.07936(19) 0.0522(7) Uani 1 1 d .
O3 O 0.1030(2) -0.45602(17) -0.04196(13) 0.0272(4) Uani 1 1 d .
C3 C 0.7410(3) -0.1468(3) -0.0696(2) 0.0281(6) Uani 1 1 d .
N3 N -0.0529(3) -0.3240(2) -0.26025(19) 0.0393(7) Uani 1 1 d .
C4 C 0.2332(4) -0.6684(4) -0.2985(3) 0.0580(11) Uani 1 1 d .
H4A H 0.3038 -0.7192 -0.2888 0.070 Uiso 1 1 calc R
O4 O -0.1452(2) -0.2993(2) -0.00970(16) 0.0426(6) Uani 1 1 d .
N4 N 0.1321(3) -0.4905(3) -0.23907(19) 0.0410(7) Uani 1 1 d .
N5 N 0.2393(4) 0.0035(3) 0.5126(2) 0.0641(10) Uani 1 1 d .
C5 C 0.3458(5) 0.0129(5) 0.5856(3) 0.0809(15) Uani 1 1 d .
H5A H 0.3594 0.0808 0.6356 0.097 Uiso 1 1 calc R
O5 O -0.0282(2) -0.1859(2) -0.06425(16) 0.0407(5) Uani 1 1 d .
O6 O 0.5203(3) 0.1980(3) -0.1770(3) 0.0830(11) Uani 1 1 d .
N6 N 0.4289(3) -0.1730(3) 0.5238(2) 0.0721(11) Uani 1 1 d .
C6 C 0.4388(5) -0.0742(5) 0.5913(3) 0.0889(17) Uani 1 1 d .
H6A H 0.5119 -0.0626 0.6453 0.107 Uiso 1 1 calc R
N7 N -0.2821(4) -0.5570(3) -0.5708(2) 0.0646(10) Uani 1 1 d .
O7 O 0.7687(2) 0.2245(2) -0.09607(16) 0.0440(6) Uani 1 1 d .
C7 C -0.1890(5) -0.7384(4) -0.6285(3) 0.0680(12) Uani 1 1 d .
H7A H -0.1952 -0.8040 -0.6788 0.082 Uiso 1 1 calc R
O8 O 0.6778(4) 0.0903(3) -0.24964(18) 0.0783(10) Uani 1 1 d .
N8 N -0.0884(4) -0.7293(3) -0.5512(2) 0.0588(9) Uani 1 1 d .
C8 C -0.2853(5) -0.6541(4) -0.6371(3) 0.0723(13) Uani 1 1 d .
H8A H -0.3556 -0.6669 -0.6925 0.087 Uiso 1 1 calc R
C9 C 0.4924(3) -0.1389(3) -0.1022(2) 0.0284(6) Uani 1 1 d .
C10 C 0.4002(4) -0.3784(4) 0.3716(3) 0.0629(12) Uani 1 1 d .
H10A H 0.4707 -0.3750 0.4253 0.075 Uiso 1 1 calc R
C11 C 0.0277(4) -0.6131(3) -0.3952(2) 0.0432(8) Uani 1 1 d .
C12 C -0.2319(5) -0.2394(4) -0.3544(3) 0.0724(13) Uani 1 1 d .
H12A H -0.2848 -0.1744 -0.3605 0.087 Uiso 1 1 calc R
C13 C -0.0658(3) -0.4218(3) -0.3323(2) 0.0381(8) Uani 1 1 d .
C14 C 0.1007(3) -0.2096(3) 0.2828(2) 0.0336(7) Uani 1 1 d .
C15 C 0.6109(3) -0.1959(3) -0.0731(2) 0.0288(6) Uani 1 1 d .
H15A H 0.6037 -0.2671 -0.0558 0.035 Uiso 1 1 calc R
C16 C 0.2256(4) -0.0963(3) 0.4419(2) 0.0451(9) Uani 1 1 d .
C17 C 0.0337(3) -0.5126(3) -0.3210(2) 0.0370(8) Uani 1 1 d .
C18 C 0.2021(3) -0.3002(3) 0.2883(2) 0.0310(7) Uani 1 1 d .
C19 C 0.3079(3) -0.2884(3) 0.3694(2) 0.0406(8) Uani 1 1 d .
C20 C -0.0819(4) -0.6304(3) -0.4816(2) 0.0463(9) Uani 1 1 d .
C21 C -0.1666(4) -0.4354(3) -0.4167(3) 0.0481(9) Uani 1 1 d .
C22 C -0.1783(4) -0.5435(3) -0.4917(3) 0.0494(9) Uani 1 1 d .
C23 C -0.1337(3) -0.2150(3) -0.0457(2) 0.0305(7) Uani 1 1 d .
C24 C 0.5035(3) -0.0319(3) -0.1272(2) 0.0296(7) Uani 1 1 d .
H24A H 0.4245 0.0067 -0.1465 0.036 Uiso 1 1 calc R
C25 C 0.7511(3) -0.0402(3) -0.0937(2) 0.0302(7) Uani 1 1 d .
H25A H 0.8377 -0.0062 -0.0902 0.036 Uiso 1 1 calc R
C26 C 0.2806(4) -0.4748(3) 0.2160(2) 0.0398(8) Uani 1 1 d .
H26A H 0.2733 -0.5369 0.1635 0.048 Uiso 1 1 calc R
C27 C 0.3871(4) -0.4707(4) 0.2953(3) 0.0595(11) Uani 1 1 d .
H27A H 0.4487 -0.5303 0.2962 0.071 Uiso 1 1 calc R
C28 C 0.1325(4) -0.6927(4) -0.3814(3) 0.0536(10) Uani 1 1 d .
H28A H 0.1329 -0.7609 -0.4282 0.064 Uiso 1 1 calc R
C29 C 0.3524(3) -0.1950(3) -0.1079(2) 0.0341(7) Uani 1 1 d .
C30 C 0.3211(4) -0.1833(3) 0.4472(2) 0.0486(9) Uani 1 1 d .
C31 C 0.0116(4) -0.0273(4) 0.3491(3) 0.0608(11) Uani 1 1 d .
H31A H 0.0149 0.0395 0.3979 0.073 Uiso 1 1 calc R
C32 C -0.2496(4) -0.3391(4) -0.4264(3) 0.0674(12) Uani 1 1 d .
H32A H -0.3163 -0.3439 -0.4820 0.081 Uiso 1 1 calc R
C33 C -0.1339(4) -0.2353(3) -0.2714(3) 0.0534(10) Uani 1 1 d .
H33A H -0.1248 -0.1679 -0.2218 0.064 Uiso 1 1 calc R
C34 C -0.0903(5) -0.0456(4) 0.2674(3) 0.0785(15) Uani 1 1 d .
H34A H -0.1578 0.0085 0.2602 0.094 Uiso 1 1 calc R
C35 C 0.2298(4) -0.5672(4) -0.2286(3) 0.0510(9) Uani 1 1 d .
H35A H 0.2984 -0.5525 -0.1723 0.061 Uiso 1 1 calc R
C36 C -0.0929(4) -0.1444(4) 0.1955(3) 0.0582(11) Uani 1 1 d .
H36A H -0.1626 -0.1549 0.1402 0.070 Uiso 1 1 calc R

loop_
_atom_site_aniso_label
_atom_site_aniso_U_11
_atom_site_aniso_U_22
_atom_site_aniso_U_33
_atom_site_aniso_U_23
_atom_site_aniso_U_13
_atom_site_aniso_U_12
Cd1 0.03021(13) 0.02363(12) 0.02741(13) 0.00579(9) 0.00756(9) 0.00159(9)
N1 0.0368(15) 0.0398(16) 0.0362(16) 0.0073(13) 0.0093(13) 0.0135(13)
O1 0.0209(12) 0.0565(15) 0.0746(18) 0.0267(14) 0.0136(12) 0.0046(11)
C1 0.042(2) 0.0398(19) 0.0391(19) 0.0046(16) 0.0134(16) 0.0056(15)
S1 0.0390(5) 0.0358(5) 0.0519(5) 0.0217(4) -0.0011(4) -0.0112(4)
O1W 0.091(3) 0.116(4) 0.097(3) 0.017(3) 0.023(3) 0.057(3)
Cd2 0.02212(12) 0.03384(13) 0.04680(15) 0.01861(11) 0.01563(10) 0.00362(9)
N2 0.0340(14) 0.0285(13) 0.0303(14) 0.0073(11) 0.0102(11) 0.0019(11)
C2 0.0259(15) 0.0236(15) 0.0305(16) 0.0077(13) 0.0064(13) -0.0018(12)
O2 0.0291(12) 0.0606(16) 0.0777(19) 0.0397(15) 0.0156(12) -0.0054(11)
O3 0.0264(10) 0.0253(10) 0.0316(11) 0.0090(9) 0.0112(9) 0.0003(8)
C3 0.0221(15) 0.0304(16) 0.0311(16) 0.0069(13) 0.0090(13) 0.0031(12)
N3 0.0399(16) 0.0364(15) 0.0432(17) 0.0116(13) 0.0148(13) 0.0094(13)
C4 0.052(2) 0.062(3) 0.068(3) 0.024(2) 0.023(2) 0.029(2)
O4 0.0313(12) 0.0450(14) 0.0540(15) 0.0250(12) 0.0076(11) 0.0083(10)
N4 0.0389(16) 0.0464(17) 0.0437(17) 0.0185(14) 0.0161(14) 0.0128(13)
N5 0.068(2) 0.056(2) 0.046(2) -0.0121(17) 0.0083(18) 0.0071(17)
C5 0.079(3) 0.074(3) 0.052(3) -0.025(2) 0.003(2) 0.010(3)
O5 0.0241(11) 0.0437(13) 0.0582(15) 0.0158(12) 0.0171(11) 0.0088(10)
O6 0.0422(16) 0.0607(19) 0.144(3) 0.065(2) -0.0044(18) 0.0027(14)
N6 0.054(2) 0.087(3) 0.043(2) -0.0103(19) -0.0081(17) 0.015(2)
C6 0.067(3) 0.100(4) 0.051(3) -0.020(3) -0.014(2) 0.016(3)
N7 0.060(2) 0.067(2) 0.051(2) 0.0053(19) 0.0040(18) 0.0083(18)
O7 0.0403(13) 0.0340(12) 0.0512(15) 0.0118(11) 0.0064(11) -0.0121(10)
C7 0.077(3) 0.059(3) 0.056(3) -0.005(2) 0.022(2) 0.002(2)
O8 0.113(3) 0.075(2) 0.0385(16) 0.0148(15) 0.0164(16) -0.0413(19)
N8 0.065(2) 0.055(2) 0.054(2) 0.0035(17) 0.0247(18) 0.0080(17)
C8 0.067(3) 0.072(3) 0.055(3) 0.003(2) -0.002(2) 0.000(2)
C9 0.0206(14) 0.0326(16) 0.0332(16) 0.0084(13) 0.0112(13) 0.0000(12)
C10 0.048(2) 0.070(3) 0.047(2) 0.001(2) -0.0073(19) 0.022(2)
C11 0.044(2) 0.045(2) 0.046(2) 0.0153(17) 0.0195(17) 0.0092(16)
C12 0.074(3) 0.062(3) 0.069(3) 0.016(2) 0.007(2) 0.036(2)
C13 0.0338(18) 0.0387(19) 0.045(2) 0.0151(16) 0.0149(16) 0.0063(14)
C14 0.0334(17) 0.0328(17) 0.0340(18) 0.0073(14) 0.0118(14) 0.0047(13)
C15 0.0287(16) 0.0277(15) 0.0338(17) 0.0114(13) 0.0131(13) 0.0008(12)
C16 0.048(2) 0.039(2) 0.040(2) -0.0023(16) 0.0126(17) 0.0008(16)
C17 0.0362(18) 0.0370(18) 0.046(2) 0.0168(16) 0.0204(16) 0.0052(14)
C18 0.0300(16) 0.0284(16) 0.0347(17) 0.0085(14) 0.0109(14) 0.0018(13)
C19 0.0361(19) 0.044(2) 0.0349(19) 0.0060(16) 0.0060(15) 0.0054(15)
C20 0.050(2) 0.041(2) 0.050(2) 0.0076(18) 0.0230(19) 0.0028(17)
C21 0.042(2) 0.047(2) 0.051(2) 0.0118(18) 0.0099(18) 0.0084(17)
C22 0.046(2) 0.050(2) 0.047(2) 0.0123(18) 0.0101(18) 0.0028(17)
C23 0.0245(16) 0.0302(16) 0.0314(17) 0.0053(14) 0.0041(13) 0.0031(13)
C24 0.0200(14) 0.0298(16) 0.0368(17) 0.0089(14) 0.0061(13) 0.0043(12)
C25 0.0194(15) 0.0300(16) 0.0397(18) 0.0065(14) 0.0104(13) -0.0036(12)
C26 0.0422(19) 0.0328(18) 0.0401(19) 0.0051(15) 0.0110(16) 0.0105(15)
C27 0.047(2) 0.061(3) 0.059(3) 0.008(2) 0.006(2) 0.029(2)
C28 0.059(2) 0.047(2) 0.064(3) 0.013(2) 0.035(2) 0.0194(19)
C29 0.0267(17) 0.0389(18) 0.0364(18) 0.0072(15) 0.0129(14) -0.0038(14)
C30 0.045(2) 0.050(2) 0.036(2) -0.0015(17) 0.0035(17) 0.0010(17)
C31 0.068(3) 0.047(2) 0.053(3) -0.0066(19) 0.015(2) 0.022(2)
C32 0.056(3) 0.068(3) 0.063(3) 0.015(2) -0.002(2) 0.022(2)
C33 0.058(2) 0.046(2) 0.053(2) 0.0136(19) 0.014(2) 0.0224(19)
C34 0.084(3) 0.070(3) 0.063(3) 0.002(2) 0.008(3) 0.051(3)
C35 0.049(2) 0.057(2) 0.052(2) 0.022(2) 0.0173(19) 0.0227(19)
C36 0.057(2) 0.059(2) 0.048(2) 0.006(2) 0.0057(19) 0.031(2)

loop_
_atom_type_symbol
_atom_type_description
_atom_type_scat_dispersion_real
_atom_type_scat_dispersion_imag
_atom_type_scat_source
C C 0.0033 0.0016 'International Tables Vol C Tables 4.2.6.8 and 6.1.1.4'
H H 0.0000 0.0000 'International Tables Vol C Tables 4.2.6.8 and 6.1.1.4'
N N 0.0061 0.0033 'International Tables Vol C Tables 4.2.6.8 and 6.1.1.4'
O O 0.0106 0.0060 'International Tables Vol C Tables 4.2.6.8 and 6.1.1.4'
S S 0.1246 0.1234 'International Tables Vol C Tables 4.2.6.8 and 6.1.1.4'
Cd Cd -0.8075 1.2024 'International Tables Vol C Tables 4.2.6.8 and 6.1.1.4'

loop_
_geom_angle_atom_site_label_1
_geom_angle_atom_site_label_2
_geom_angle_atom_site_label_3
_geom_angle
_geom_angle_site_symmetry_1
_geom_angle_site_symmetry_3
O4 Cd1 O3 90.85(8) . .
O4 Cd1 O3 86.85(8) . 2_545
O3 Cd1 O3 85.72(7) . 2_545
O4 Cd1 N1 86.84(9) . .
O3 Cd1 N1 164.23(8) . .
O3 Cd1 N1 109.70(9) 2_545 .
O4 Cd1 N2 157.83(9) . .
O3 Cd1 N2 111.31(8) . .
O3 Cd1 N2 95.34(8) 2_545 .
N1 Cd1 N2 71.62(9) . .
O4 Cd1 O7 102.89(8) . 2_655
O3 Cd1 O7 77.87(8) . 2_655
O3 Cd1 O7 160.93(8) 2_545 2_655
N1 Cd1 O7 87.43(9) . 2_655
N2 Cd1 O7 81.86(8) . 2_655
O4 Cd1 Cd1 88.41(6) . 2_545
O3 Cd1 Cd1 43.28(5) . 2_545
O3 Cd1 Cd1 42.44(5) 2_545 2_545
N1 Cd1 Cd1 152.01(7) . 2_545
N2 Cd1 Cd1 108.05(6) . 2_545
O7 Cd1 Cd1 120.50(6) 2_655 2_545
C36 N1 C14 118.2(3) . .
C36 N1 Cd1 124.9(2) . .
C14 N1 Cd1 115.4(2) . .
C29 O1 Cd2 86.73(18) . .
C14 C1 C31 118.1(3) . .
C14 C1 C16 119.5(3) . .
C31 C1 C16 122.4(3) . .
O6 S1 O8 113.6(2) . .
O6 S1 O7 113.14(17) . .
O8 S1 O7 112.41(16) . .
O6 S1 C2 107.38(15) . .
O8 S1 C2 104.10(16) . .
O7 S1 C2 105.30(14) . .
O3 Cd2 O5 99.56(8) . .
O3 Cd2 O2 98.32(8) . .
O5 Cd2 O2 127.99(9) . .
O3 Cd2 N3 122.42(8) . .
O5 Cd2 N3 81.83(9) . .
O2 Cd2 N3 125.93(9) . .
O3 Cd2 N4 85.36(8) . .
O5 Cd2 N4 145.65(9) . .
O2 Cd2 N4 84.09(10) . .
N3 Cd2 N4 67.34(9) . .
O3 Cd2 O1 151.32(7) . .
O5 Cd2 O1 91.98(8) . .
O2 Cd2 O1 54.75(8) . .
N3 Cd2 O1 85.03(9) . .
N4 Cd2 O1 99.76(9) . .
O3 Cd2 C29 125.15(9) . .
O5 Cd2 C29 111.53(9) . .
O2 Cd2 C29 27.37(9) . .
N3 Cd2 C29 106.31(9) . .
N4 Cd2 C29 92.07(9) . .
O1 Cd2 C29 27.38(8) . .
C26 N2 C18 118.9(3) . .
C26 N2 Cd1 124.9(2) . .
C18 N2 Cd1 114.57(19) . .
C24 C2 C25 120.3(3) . .
C24 C2 S1 121.4(2) . .
C25 C2 S1 118.0(2) . .
C29 O2 Cd2 95.97(19) . .
Cd2 O3 Cd1 107.65(8) . .
Cd2 O3 Cd1 133.29(9) . 2_545
Cd1 O3 Cd1 94.28(7) . 2_545
C25 C3 C15 119.5(3) . .
C25 C3 C23 120.7(3) . 1_655
C15 C3 C23 119.7(3) . 1_655
C33 N3 C13 118.8(3) . .
C33 N3 Cd2 122.0(2) . .
C13 N3 Cd2 119.3(2) . .
C28 C4 C35 119.7(3) . .
C23 O4 Cd1 123.77(19) . .
C35 N4 C17 118.1(3) . .
C35 N4 Cd2 123.9(2) . .
C17 N4 Cd2 118.0(2) . .
C5 N5 C16 116.1(4) . .
N5 C5 C6 122.6(4) . .
C23 O5 Cd2 126.0(2) . .
C6 N6 C30 115.2(4) . .
N6 C6 C5 123.1(4) . .
C8 N7 C22 115.9(4) . .
S1 O7 Cd1 141.99(15) . 2_655
N8 C7 C8 122.4(4) . .
C7 N8 C20 116.1(4) . .
N7 C8 C7 123.1(4) . .
C15 C9 C24 119.8(3) . .
C15 C9 C29 119.5(3) . .
C24 C9 C29 120.7(3) . .
C27 C10 C19 120.1(3) . .
C17 C11 C28 117.0(3) . .
C17 C11 C20 120.0(3) . .
C28 C11 C20 123.0(3) . .
C32 C12 C33 119.3(4) . .
N3 C13 C21 122.0(3) . .
N3 C13 C17 117.9(3) . .
C21 C13 C17 120.0(3) . .
N1 C14 C1 122.3(3) . .
N1 C14 C18 117.2(3) . .
C1 C14 C18 120.5(3) . .
C9 C15 C3 120.3(3) . .
N5 C16 C30 121.3(3) . .
N5 C16 C1 118.8(3) . .
C30 C16 C1 119.8(3) . .
N4 C17 C11 123.3(3) . .
N4 C17 C13 116.8(3) . .
C11 C17 C13 119.8(3) . .
N2 C18 C19 122.1(3) . .
N2 C18 C14 118.1(3) . .
C19 C18 C14 119.7(3) . .
C18 C19 C10 117.5(3) . .
C18 C19 C30 119.6(3) . .
C10 C19 C30 122.9(3) . .
N8 C20 C22 121.1(4) . .
N8 C20 C11 119.1(3) . .
C22 C20 C11 119.8(3) . .
C13 C21 C32 117.6(4) . .
C13 C21 C22 120.0(3) . .
C32 C21 C22 122.4(4) . .
N7 C22 C20 121.4(4) . .
N7 C22 C21 118.4(3) . .
C20 C22 C21 120.2(3) . .
O5 C23 O4 125.3(3) . .
O5 C23 C3 118.1(3) . 1_455
O4 C23 C3 116.6(3) . 1_455
C2 C24 C9 119.8(3) . .
C3 C25 C2 120.3(3) . .
N2 C26 C27 122.2(3) . .
C10 C27 C26 119.1(3) . .
C4 C28 C11 119.2(4) . .
O1 C29 O2 122.5(3) . .
O1 C29 C9 119.7(3) . .
O2 C29 C9 117.7(3) . .
O1 C29 Cd2 65.89(16) . .
O2 C29 Cd2 56.66(15) . .
C9 C29 Cd2 174.1(2) . .
N6 C30 C16 121.6(3) . .
N6 C30 C19 117.6(3) . .
C16 C30 C19 120.8(3) . .
C34 C31 C1 118.8(4) . .
C12 C32 C21 119.7(4) . .
N3 C33 C12 122.5(4) . .
C31 C34 C36 119.8(4) . .
N4 C35 C4 122.6(4) . .
N1 C36 C34 122.8(4) . .

loop_
_geom_bond_atom_site_label_1
_geom_bond_atom_site_label_2
_geom_bond_distance
_geom_bond_site_symmetry_2
Cd1 O4 2.244(2) .
Cd1 O3 2.2445(19) .
Cd1 O3 2.2800(18) 2_545
Cd1 N1 2.327(3) .
Cd1 N2 2.331(2) .
Cd1 O7 2.419(2) 2_655
Cd1 Cd1 3.3167(4) 2_545
N1 C36 1.332(4) .
N1 C14 1.350(4) .
O1 C29 1.245(4) .
O1 Cd2 2.472(2) .
C1 C14 1.394(5) .
C1 C31 1.400(5) .
C1 C16 1.454(5) .
S1 O6 1.441(3) .
S1 O8 1.449(3) .
S1 O7 1.465(2) .
S1 C2 1.769(3) .
Cd2 O3 2.2356(18) .
Cd2 O5 2.262(2) .
Cd2 O2 2.271(2) .
Cd2 N3 2.407(3) .
Cd2 N4 2.465(3) .
Cd2 C29 2.704(3) .
N2 C26 1.326(4) .
N2 C18 1.356(4) .
C2 C24 1.383(4) .
C2 C25 1.390(4) .
O2 C29 1.250(4) .
O3 Cd1 2.2800(18) 2_545
C3 C25 1.377(4) .
C3 C15 1.399(4) .
C3 C23 1.502(4) 1_655
N3 C33 1.328(4) .
N3 C13 1.350(4) .
C4 C28 1.366(6) .
C4 C35 1.391(5) .
O4 C23 1.264(4) .
N4 C35 1.334(4) .
N4 C17 1.346(4) .
N5 C5 1.310(5) .
N5 C16 1.349(5) .
C5 C6 1.381(6) .
O5 C23 1.251(4) .
N6 C6 1.320(5) .
N6 C30 1.352(5) .
N7 C8 1.310(6) .
N7 C22 1.352(5) .
O7 Cd1 2.419(2) 2_655
C7 N8 1.324(5) .
C7 C8 1.383(6) .
N8 C20 1.347(5) .
C9 C15 1.388(4) .
C9 C24 1.390(4) .
C9 C29 1.507(4) .
C10 C27 1.357(5) .
C10 C19 1.400(5) .
C11 C17 1.404(5) .
C11 C28 1.413(5) .
C11 C20 1.455(5) .
C12 C32 1.355(6) .
C12 C33 1.390(6) .
C13 C21 1.396(5) .
C13 C17 1.464(4) .
C14 C18 1.469(4) .
C16 C30 1.397(5) .
C18 C19 1.387(4) .
C19 C30 1.455(5) .
C20 C22 1.407(5) .
C21 C32 1.406(5) .
C21 C22 1.453(5) .
C23 C3 1.502(4) 1_455
C26 C27 1.388(5) .
C31 C34 1.364(6) .
C34 C36 1.377(6) .
